data_7116612
loop_
_publ_author_name
'Abramov, P. A.'
'Vicent, C.'
'Kompankov, N. B.'
'Gushchin, A. L.'
'Sokolov, M. N.'

_publ_section_title
;
 Platinum polyoxoniobates
;
_journal_coden_ASTM CHCOFS
_journal_issue 19
_journal_name_full
;
 Chemical Communications (Cambridge, United Kingdom)
;
_journal_page_first 4021
_journal_page_last 4023
_journal_paper_doi 10.1039/c5cc00315f
_journal_volume 51
_journal_year 2015
_chemical_formula_sum 'Cs2 H30.8 K10 Nb12 O65.4 Pt2'
_chemical_formula_weight 3239.36
_space_group_crystal_system triclinic
_space_group_IT_number 2
_space_group_name_Hall '-P 1'
_space_group_name_H-M_alt 'P -1'
_symmetry_space_group_name_Hall '-P 1'
_symmetry_space_group_name_H-M 'P -1'
_audit_creation_method SHELXL-2013
_cell_angle_alpha 96.136(4)
_cell_angle_beta 98.791(4)
_cell_angle_gamma 96.912(5)
_cell_formula_units_Z 1
_cell_length_a 10.5213(16)
_cell_length_b 12.6202(19)
_cell_length_c 15.122(2)
_cell_measurement_reflns_used 5562
_cell_measurement_temperature 150(2)
_cell_measurement_theta_max 26.55
_cell_measurement_theta_min 2.21
_cell_volume 1953.8(5)
_computing_cell_refinement 'SAINT (Bruker-AXS, 2004)'
_computing_data_collection 'APEX2 (Bruker-AXS, 2004)'
_computing_data_reduction 'SAINT (Bruker-AXS, 2004)'
_computing_molecular_graphics 'SHELXTL (Bruker-AXS, 2004)'
_computing_publication_material 'CIFTAB-97 (Sheldrick, 1998)'
_computing_structure_refinement SHELXL-2013
_computing_structure_solution SHELXS-2013
_diffrn_ambient_temperature 150(2)
_diffrn_detector_area_resol_mean 25
_diffrn_measured_fraction_theta_full 0.916
_diffrn_measured_fraction_theta_max 0.908
_diffrn_measurement_device_type 'Bruker Apex Duo'
_diffrn_measurement_method '\f scans'
_diffrn_radiation_monochromator graphite
_diffrn_radiation_probe x-ray
_diffrn_radiation_source 'fine-focus sealed tube'
_diffrn_radiation_type MoK\a
_diffrn_radiation_wavelength 0.71073
_diffrn_reflns_av_R_equivalents 0.0429
_diffrn_reflns_av_unetI/netI 0.0708
_diffrn_reflns_Laue_measured_fraction_full 0.916
_diffrn_reflns_Laue_measured_fraction_max 0.908
_diffrn_reflns_limit_h_max 13
_diffrn_reflns_limit_h_min -7
_diffrn_reflns_limit_k_max 15
_diffrn_reflns_limit_k_min -15
_diffrn_reflns_limit_l_max 18
_diffrn_reflns_limit_l_min -19
_diffrn_reflns_number 13586
_diffrn_reflns_point_group_measured_fraction_full 0.916
_diffrn_reflns_point_group_measured_fraction_max 0.908
_diffrn_reflns_theta_full 25.242
_diffrn_reflns_theta_max 26.554
_diffrn_reflns_theta_min 1.639
_diffrn_standards_decay_% 0
_diffrn_standards_number 0
_exptl_absorpt_coefficient_mu 6.806
_exptl_absorpt_correction_T_max 0.727
_exptl_absorpt_correction_T_min 0.199
_exptl_absorpt_correction_type multi-scan
_exptl_absorpt_process_details 'SADABS (Bruker-AXS, 2004)'
_exptl_crystal_colour yellow
_exptl_crystal_density_diffrn 2.753
_exptl_crystal_description needle
_exptl_crystal_F_000 1502
_exptl_crystal_size_max 0.351
_exptl_crystal_size_mid 0.073
_exptl_crystal_size_min 0.050
_refine_diff_density_max 4.298
_refine_diff_density_min -2.968
_refine_diff_density_rms 0.424
_refine_ls_extinction_method none
_refine_ls_goodness_of_fit_ref 1.128
_refine_ls_hydrogen_treatment undef
_refine_ls_matrix_type full
_refine_ls_number_parameters 415
_refine_ls_number_reflns 7405
_refine_ls_number_restraints 0
_refine_ls_restrained_S_all 1.128
_refine_ls_R_factor_all 0.1015
_refine_ls_R_factor_gt 0.0820
_refine_ls_shift/su_max 0.000
_refine_ls_shift/su_mean 0.000
_refine_ls_structure_factor_coef Fsqd
_refine_ls_weighting_details 'w=1/[\s^2^(Fo^2^)+(0.0652P)^2^+179.1834P] where P=(Fo^2^+2Fc^2^)/3'
_refine_ls_weighting_scheme calc
_refine_ls_wR_factor_gt 0.2189
_refine_ls_wR_factor_ref 0.2301
_reflns_Friedel_coverage 0.000
_reflns_number_gt 5926
_reflns_number_total 7405
_reflns_threshold_expression >2\s(I)
_cod_data_source_file c5cc00315f1.cif
_cod_data_source_block 358d
_cod_original_cell_volume 1953.7(5)
_cod_original_formula_sum 'H30.80 Cs2 K10 Nb12 O65.40 Pt2'
_cod_database_code 7116612
_shelx_space_group_comment
;
The symmetry employed for this shelxl refinement is uniquely defined
by the following loop, which should always be used as a source of
symmetry information in preference to the above space-group names.
They are only intended as comments.
;
_shelx_estimated_absorpt_t_min 0.199
_shelx_estimated_absorpt_t_max 0.727
_shelxl_version_number 2013-4

loop_
_space_group_symop_operation_xyz
'x, y, z'
'-x, -y, -z'

loop_
_atom_site_label
_atom_site_type_symbol
_atom_site_fract_x
_atom_site_fract_y
_atom_site_fract_z
_atom_site_U_iso_or_equiv
_atom_site_adp_type
_atom_site_occupancy
_atom_site_site_symmetry_order
_atom_site_calc_flag
_atom_site_refinement_flags_occupancy
_atom_site_disorder_assembly
_atom_site_disorder_group
Pt1 Pt 0.13013(7) 0.07773(6) 0.39049(4) 0.01165(19) Uani 1 1 d . . .
Nb1 Nb 0.01366(17) 0.28623(14) 0.34189(11) 0.0158(4) Uani 1 1 d . . .
Nb2 Nb -0.05047(17) 0.03670(15) 0.20104(11) 0.0178(4) Uani 1 1 d . . .
Nb4 Nb -0.30522(17) 0.27574(14) 0.33880(11) 0.0155(4) Uani 1 1 d . . .
Nb5 Nb -0.36574(17) 0.04010(15) 0.20643(11) 0.0173(4) Uani 1 1 d . . .
Nb6 Nb -0.16946(15) 0.06778(13) 0.40213(10) 0.0103(3) Uani 1 1 d . . .
Nb7 Nb -0.18784(18) 0.25154(18) 0.14464(12) 0.0249(4) Uani 1 1 d . . .
Cs1 Cs -0.2571(3) -0.0015(3) -0.04739(19) 0.0369(7) Uani 0.5 1 d P A .
Cs2 Cs -0.1166(4) 0.5624(3) 0.2623(4) 0.0335(9) Uani 0.4 1 d P A 1
Cs3 Cs -0.1147(16) 0.5583(12) 0.3048(11) 0.025(4) Uiso 0.1 1 d P A 2
K1 K -0.2319(6) 0.2339(4) 0.6248(3) 0.0349(12) Uani 1 1 d . . .
K2 K -0.3580(6) -0.2314(4) 0.3643(4) 0.0367(12) Uani 1 1 d . . .
K3 K -0.3072(6) -0.3219(5) -0.0486(4) 0.0475(15) Uani 1 1 d . . .
K5 K 0.3699(7) 0.4338(7) 0.3068(6) 0.066(2) Uani 1 1 d . . .
K4 K -0.5164(8) 0.0619(9) 0.4253(7) 0.085(3) Uani 1 1 d . . .
O16 O 0.0088(12) 0.1748(11) 0.4348(8) 0.016(3) Uani 1 1 d . . .
O15 O -0.1527(12) -0.0004(11) 0.5008(8) 0.015(3) Uani 1 1 d . . .
O14 O -0.0422(14) -0.0097(11) 0.3313(8) 0.018(3) Uani 1 1 d . . .
O13 O -0.2627(12) 0.1824(10) 0.4376(8) 0.013(3) Uani 1 1 d . . .
O12 O -0.3151(13) -0.0191(10) 0.3258(8) 0.017(3) Uiso 1 1 d . . .
O2P O 0.2901(15) 0.1777(12) 0.4472(10) 0.024(3) Uani 1 1 d . . .
O1P O 0.2426(15) -0.0198(12) 0.3342(9) 0.025(3) Uani 1 1 d . . .
O11 O -0.5084(15) -0.0500(13) 0.1536(10) 0.027(3) Uani 1 1 d . . .
O10 O -0.1715(12) 0.1569(10) 0.2788(8) 0.014(3) Uani 1 1 d . . .
O9 O 0.0942(13) 0.1557(11) 0.2817(8) 0.016(3) Uani 1 1 d . . .
O8 O -0.1218(14) 0.3534(11) 0.3873(9) 0.021(3) Uani 1 1 d . . .
O7 O -0.0254(16) 0.3299(14) 0.2242(12) 0.033(4) Uani 1 1 d . . .
O6 O -0.0749(14) 0.1385(14) 0.1169(9) 0.026(3) Uani 1 1 d . . .
O5 O 0.0527(14) -0.0531(13) 0.1551(8) 0.023(3) Uani 1 1 d . . .
O4 O -0.4001(16) 0.3647(11) 0.3896(10) 0.025(3) Uani 1 1 d . . .
O3 O -0.2206(15) -0.0374(11) 0.1676(9) 0.022(3) Uiso 1 1 d . . .
O2 O -0.2009(19) 0.3184(18) 0.0485(13) 0.049(5) Uani 1 1 d . . .
O1 O 0.1609(15) 0.3702(11) 0.3927(10) 0.024(3) Uani 1 1 d . . .
O18 O -0.2825(15) 0.3318(13) 0.2243(10) 0.026(3) Uani 1 1 d . . .
O19 O -0.4319(13) 0.1548(11) 0.2760(8) 0.018(3) Uani 1 1 d . . .
O17 O -0.3361(14) 0.1344(14) 0.1136(9) 0.028(4) Uani 1 1 d . . .
O3W O -0.0712(19) -0.2210(12) 0.3775(9) 0.032(4) Uani 1 1 d . . .
O5W O -0.4453(18) -0.1649(16) -0.0038(11) 0.042(5) Uani 1 1 d . . .
O6W O -0.3184(18) -0.1972(18) -0.1992(13) 0.048(5) Uani 1 1 d . . .
O1W O -0.107(2) 0.4136(12) 0.5733(11) 0.039(4) Uani 1 1 d . . .
O8W O -0.1004(18) -0.1693(17) -0.0049(11) 0.046(5) Uani 1 1 d . . .
O4W O -0.2845(18) -0.4169(13) 0.4268(12) 0.037(4) Uani 1 1 d . . .
O9W O -0.177(2) -0.4422(19) -0.1628(16) 0.062(6) Uani 1 1 d . . .
O2W O -0.440(3) 0.372(3) 0.5683(15) 0.061(9) Uani 0.75 1 d P . .
O10W O -0.523(3) -0.441(3) -0.157(2) 0.057(8) Uiso 0.7 1 d P A .
O11W O -0.470(4) 0.085(3) 0.610(2) 0.061(9) Uiso 0.65 1 d P . .
O7W O -0.282(4) -0.260(3) 0.170(2) 0.070(11) Uani 0.7 1 d P A .
O12W O -0.494(8) -0.336(6) 0.204(5) 0.08(2) Uiso 0.35 1 d P . .
O13W O 0.104(4) 0.744(3) 0.200(2) 0.067(10) Uiso 0.65 1 d P . .
O15W O -0.615(5) -0.225(4) 0.226(3) 0.062(13) Uiso 0.45 1 d P . .
O16W O 0.061(5) 0.587(4) 0.066(3) 0.052(11) Uiso 0.45 1 d P . .

loop_
_atom_site_aniso_label
_atom_site_aniso_U_11
_atom_site_aniso_U_22
_atom_site_aniso_U_33
_atom_site_aniso_U_23
_atom_site_aniso_U_13
_atom_site_aniso_U_12
Pt1 0.0062(3) 0.0195(4) 0.0101(3) 0.0041(2) 0.0017(2) 0.0025(3)
Nb1 0.0098(8) 0.0170(8) 0.0215(8) 0.0068(6) 0.0029(6) 0.0015(7)
Nb2 0.0111(8) 0.0319(10) 0.0101(7) -0.0009(6) 0.0008(6) 0.0060(8)
Nb4 0.0117(8) 0.0183(8) 0.0190(8) 0.0067(6) 0.0042(6) 0.0057(7)
Nb5 0.0096(8) 0.0291(9) 0.0122(7) 0.0004(6) -0.0007(6) 0.0036(7)
Nb6 0.0053(7) 0.0176(8) 0.0088(7) 0.0044(6) 0.0009(6) 0.0022(6)
Nb7 0.0143(9) 0.0446(12) 0.0200(9) 0.0169(8) 0.0040(7) 0.0080(9)
Cs1 0.0225(14) 0.061(2) 0.0245(13) -0.0022(13) 0.0010(11) 0.0068(15)
Cs2 0.026(2) 0.0246(18) 0.049(3) 0.0030(17) 0.0013(18) 0.0055(15)
K1 0.038(3) 0.035(3) 0.030(2) 0.009(2) 0.002(2) -0.001(2)
K2 0.039(3) 0.032(3) 0.042(3) 0.006(2) 0.013(2) 0.005(2)
K3 0.040(3) 0.051(4) 0.053(4) 0.005(3) 0.012(3) 0.007(3)
K5 0.038(4) 0.079(5) 0.084(5) 0.012(4) 0.012(4) 0.015(4)
K4 0.048(4) 0.115(8) 0.104(7) 0.052(6) 0.025(5) 0.017(5)
O16 0.008(6) 0.023(7) 0.018(6) 0.005(5) 0.004(5) 0.002(6)
O15 0.009(6) 0.027(7) 0.013(6) 0.014(5) 0.006(5) 0.005(6)
O14 0.017(7) 0.023(7) 0.012(6) 0.000(5) -0.003(5) 0.004(6)
O13 0.008(6) 0.016(6) 0.017(6) 0.007(5) 0.004(5) 0.004(5)
O2P 0.019(7) 0.027(8) 0.025(7) 0.009(6) -0.005(6) 0.004(6)
O1P 0.025(8) 0.029(8) 0.019(7) 0.007(6) -0.001(6) 0.004(7)
O11 0.024(8) 0.033(8) 0.025(7) 0.000(6) 0.010(6) 0.007(7)
O10 0.011(6) 0.016(6) 0.014(6) -0.002(5) 0.007(5) 0.002(5)
O9 0.013(6) 0.022(7) 0.013(6) 0.001(5) -0.001(5) 0.005(6)
O8 0.015(7) 0.023(7) 0.026(7) 0.008(6) 0.003(6) 0.002(6)
O7 0.020(8) 0.036(9) 0.050(10) 0.021(8) 0.011(7) 0.004(7)
O6 0.015(7) 0.049(9) 0.015(7) 0.005(6) 0.003(5) 0.006(7)
O5 0.018(7) 0.042(9) 0.008(6) -0.002(6) 0.009(5) -0.001(7)
O4 0.028(8) 0.019(7) 0.031(8) 0.006(6) 0.008(7) 0.007(7)
O2 0.040(11) 0.080(14) 0.048(11) 0.050(11) 0.025(9) 0.027(11)
O1 0.019(7) 0.019(7) 0.036(8) 0.005(6) 0.009(6) 0.006(6)
O18 0.017(7) 0.031(8) 0.035(8) 0.016(7) 0.009(6) 0.007(7)
O19 0.012(6) 0.032(8) 0.009(6) 0.009(5) 0.000(5) -0.001(6)
O17 0.014(7) 0.049(10) 0.019(7) 0.003(6) -0.002(6) 0.004(7)
O3W 0.060(12) 0.021(7) 0.018(7) 0.008(6) 0.008(7) 0.005(8)
O5W 0.036(10) 0.067(12) 0.024(8) 0.004(8) -0.008(7) 0.034(10)
O6W 0.035(10) 0.079(14) 0.045(10) 0.038(10) 0.021(9) 0.029(11)
O1W 0.057(12) 0.015(7) 0.039(9) -0.001(6) 0.001(8) -0.008(8)
O8W 0.031(10) 0.071(13) 0.029(9) -0.010(8) 0.010(7) -0.012(10)
O4W 0.037(10) 0.024(8) 0.050(10) 0.008(7) 0.004(8) 0.011(8)
O9W 0.051(13) 0.064(14) 0.082(16) 0.037(12) 0.031(12) 0.005(12)
O2W 0.029(13) 0.13(3) 0.020(11) -0.004(14) 0.004(10) 0.005(16)
O7W 0.08(3) 0.050(18) 0.06(2) -0.013(15) -0.024(18) -0.017(18)

loop_
_atom_type_symbol
_atom_type_description
_atom_type_scat_dispersion_real
_atom_type_scat_dispersion_imag
_atom_type_scat_source
O O 0.0106 0.0060 'International Tables Vol C Tables 4.2.6.8 and 6.1.1.4'
H H 0.0000 0.0000 'International Tables Vol C Tables 4.2.6.8 and 6.1.1.4'
K K 0.2009 0.2494 'International Tables Vol C Tables 4.2.6.8 and 6.1.1.4'
Nb Nb -2.0727 0.6215 'International Tables Vol C Tables 4.2.6.8 and 6.1.1.4'
Cs Cs -0.3680 2.1192 'International Tables Vol C Tables 4.2.6.8 and 6.1.1.4'
Pt Pt -1.7033 8.3905 'International Tables Vol C Tables 4.2.6.8 and 6.1.1.4'

loop_
_geom_angle_atom_site_label_1
_geom_angle_atom_site_label_2
_geom_angle_atom_site_label_3
_geom_angle
_geom_angle_site_symmetry_1
_geom_angle_site_symmetry_3
O2P Pt1 O15 87.8(5) . 2_556
O2P Pt1 O16 94.2(6) . .
O15 Pt1 O16 96.2(5) 2_556 .
O2P Pt1 O9 94.9(5) . .
O15 Pt1 O9 176.0(5) 2_556 .
O16 Pt1 O9 80.7(5) . .
O2P Pt1 O1P 89.0(6) . .
O15 Pt1 O1P 88.3(6) 2_556 .
O16 Pt1 O1P 174.6(5) . .
O9 Pt1 O1P 94.7(6) . .
O2P Pt1 O14 173.8(6) . .
O15 Pt1 O14 95.9(5) 2_556 .
O16 Pt1 O14 80.6(5) . .
O9 Pt1 O14 81.1(5) . .
O1P Pt1 O14 96.0(6) . .
O2P Pt1 Nb2 135.8(4) . .
O15 Pt1 Nb2 135.7(4) 2_556 .
O16 Pt1 Nb2 88.9(4) . .
O9 Pt1 Nb2 42.2(4) . .
O1P Pt1 Nb2 85.8(4) . .
O14 Pt1 Nb2 41.5(4) . .
O2P Pt1 Nb1 85.5(4) . .
O15 Pt1 Nb1 135.7(4) 2_556 .
O16 Pt1 Nb1 41.0(4) . .
O9 Pt1 Nb1 41.9(4) . .
O1P Pt1 Nb1 135.2(4) . .
O14 Pt1 Nb1 88.4(4) . .
Nb2 Pt1 Nb1 68.54(5) . .
O2P Pt1 Nb6 134.8(5) . .
O15 Pt1 Nb6 88.9(4) 2_556 .
O16 Pt1 Nb6 41.5(4) . .
O9 Pt1 Nb6 87.1(4) . .
O1P Pt1 Nb6 136.0(4) . .
O14 Pt1 Nb6 40.7(4) . .
Nb2 Pt1 Nb6 66.54(4) . .
Nb1 Pt1 Nb6 66.33(4) . .
O2P Pt1 K4 44.7(5) . 1_655
O15 Pt1 K4 78.2(4) 2_556 1_655
O16 Pt1 K4 138.1(4) . 1_655
O9 Pt1 K4 105.9(4) . 1_655
O1P Pt1 K4 45.8(5) . 1_655
O14 Pt1 K4 141.0(4) . 1_655
Nb2 Pt1 K4 124.13(17) . 1_655
Nb1 Pt1 K4 122.85(16) . 1_655
Nb6 Pt1 K4 166.99(14) . 1_655
O1 Nb1 O7 104.3(7) . .
O1 Nb1 O8 105.3(6) . .
O7 Nb1 O8 94.0(7) . .
O1 Nb1 O16 99.1(6) . .
O7 Nb1 O16 153.6(6) . .
O8 Nb1 O16 91.5(6) . .
O1 Nb1 O9 98.8(6) . .
O7 Nb1 O9 88.0(6) . .
O8 Nb1 O9 154.5(6) . .
O16 Nb1 O9 76.3(5) . .
O1 Nb1 O10 173.5(6) . .
O7 Nb1 O10 79.9(6) . .
O8 Nb1 O10 79.2(5) . .
O16 Nb1 O10 75.8(5) . .
O9 Nb1 O10 76.2(5) . .
O1 Nb1 Pt1 91.8(5) . .
O7 Nb1 Pt1 127.1(6) . .
O8 Nb1 Pt1 130.1(4) . .
O16 Nb1 Pt1 39.0(4) . .
O9 Nb1 Pt1 39.3(3) . .
O10 Nb1 Pt1 81.7(3) . .
O1 Nb1 Nb4 139.2(5) . .
O7 Nb1 Nb4 84.0(5) . .
O8 Nb1 Nb4 33.9(4) . .
O16 Nb1 Nb4 86.3(4) . .
O9 Nb1 Nb4 121.6(4) . .
O10 Nb1 Nb4 45.5(3) . .
Pt1 Nb1 Nb4 115.17(6) . .
O1 Nb1 Nb7 137.1(5) . .
O7 Nb1 Nb7 32.8(5) . .
O8 Nb1 Nb7 84.5(4) . .
O16 Nb1 Nb7 122.7(4) . .
O9 Nb1 Nb7 83.6(3) . .
O10 Nb1 Nb7 47.3(3) . .
Pt1 Nb1 Nb7 113.91(7) . .
Nb4 Nb1 Nb7 60.33(5) . .
O1 Nb1 Cs3 84.1(5) . .
O7 Nb1 Cs3 57.8(6) . .
O8 Nb1 Cs3 48.2(5) . .
O16 Nb1 Cs3 138.0(5) . .
O9 Nb1 Cs3 145.0(4) . .
O10 Nb1 Cs3 102.4(4) . .
Pt1 Nb1 Cs3 174.4(3) . .
Nb4 Nb1 Cs3 66.5(2) . .
Nb7 Nb1 Cs3 71.6(2) . .
O1 Nb1 K5 33.2(5) . .
O7 Nb1 K5 78.0(5) . .
O8 Nb1 K5 127.3(4) . .
O16 Nb1 K5 118.3(4) . .
O9 Nb1 K5 78.0(4) . .
O10 Nb1 K5 146.3(3) . .
Pt1 Nb1 K5 91.78(13) . .
Nb4 Nb1 K5 153.01(14) . .
Nb7 Nb1 K5 108.69(13) . .
Cs3 Nb1 K5 86.8(3) . .
O1 Nb1 Cs2 86.4(5) . .
O7 Nb1 Cs2 49.2(6) . .
O8 Nb1 Cs2 54.9(4) . .
O16 Nb1 Cs2 145.9(4) . .
O9 Nb1 Cs2 136.4(4) . .
O10 Nb1 Cs2 100.1(3) . .
Pt1 Nb1 Cs2 174.95(9) . .
Nb4 Nb1 Cs2 68.90(7) . .
Nb7 Nb1 Cs2 64.97(8) . .
K5 Nb1 Cs2 84.10(14) . .
O5 Nb2 O3 105.1(6) . .
O5 Nb2 O6 105.5(6) . .
O3 Nb2 O6 94.4(6) . .
O5 Nb2 O14 99.7(6) . .
O3 Nb2 O14 90.1(6) . .
O6 Nb2 O14 152.2(6) . .
O5 Nb2 O9 99.9(6) . .
O3 Nb2 O9 153.4(6) . .
O6 Nb2 O9 87.5(6) . .
O14 Nb2 O9 76.7(5) . .
O5 Nb2 O10 173.4(5) . .
O3 Nb2 O10 79.0(5) . .
O6 Nb2 O10 79.2(6) . .
O14 Nb2 O10 74.8(5) . .
O9 Nb2 O10 75.4(5) . .
O5 Nb2 Pt1 92.1(4) . .
O3 Nb2 Pt1 129.4(4) . .
O6 Nb2 Pt1 126.6(5) . .
O14 Nb2 Pt1 39.7(4) . .
O9 Nb2 Pt1 39.4(3) . .
O10 Nb2 Pt1 81.3(3) . .
O5 Nb2 Nb5 138.1(4) . .
O3 Nb2 Nb5 33.1(5) . .
O6 Nb2 Nb5 84.0(4) . .
O14 Nb2 Nb5 85.0(4) . .
O9 Nb2 Nb5 121.4(4) . .
O10 Nb2 Nb5 46.1(3) . .
Pt1 Nb2 Nb5 115.06(6) . .
O5 Nb2 Nb7 137.8(4) . .
O3 Nb2 Nb7 84.4(5) . .
O6 Nb2 Nb7 32.4(5) . .
O14 Nb2 Nb7 121.6(4) . .
O9 Nb2 Nb7 83.2(4) . .
O10 Nb2 Nb7 47.0(3) . .
Pt1 Nb2 Nb7 113.62(7) . .
Nb5 Nb2 Nb7 60.55(6) . .
O5 Nb2 Cs1 86.3(4) . .
O3 Nb2 Cs1 55.2(4) . .
O6 Nb2 Cs1 49.9(5) . .
O14 Nb2 Cs1 144.9(4) . .
O9 Nb2 Cs1 136.6(4) . .
O10 Nb2 Cs1 100.3(3) . .
Pt1 Nb2 Cs1 175.35(7) . .
Nb5 Nb2 Cs1 68.65(6) . .
Nb7 Nb2 Cs1 65.27(7) . .
O5 Nb2 Cs1 33.1(5) . 2
O3 Nb2 Cs1 124.4(4) . 2
O6 Nb2 Cs1 77.1(5) . 2
O14 Nb2 Cs1 122.0(4) . 2
O9 Nb2 Cs1 81.9(4) . 2
O10 Nb2 Cs1 147.7(3) . 2
Pt1 Nb2 Cs1 95.58(6) . 2
Nb5 Nb2 Cs1 149.35(7) . 2
Nb7 Nb2 Cs1 108.17(7) . 2
Cs1 Nb2 Cs1 80.74(7) . 2
O4 Nb4 O19 104.4(7) . .
O4 Nb4 O18 104.2(7) . .
O19 Nb4 O18 91.9(6) . .
O4 Nb4 O13 101.7(6) . .
O19 Nb4 O13 87.5(5) . .
O18 Nb4 O13 153.4(6) . .
O4 Nb4 O8 100.9(7) . .
O19 Nb4 O8 154.4(6) . .
O18 Nb4 O8 85.7(6) . .
O13 Nb4 O8 83.5(5) . .
O4 Nb4 O10 176.9(6) . .
O19 Nb4 O10 77.4(5) . .
O18 Nb4 O10 78.1(6) . .
O13 Nb4 O10 75.8(5) . .
O8 Nb4 O10 77.1(5) . .
O4 Nb4 Nb6 133.9(5) . .
O19 Nb4 Nb6 78.1(4) . .
O18 Nb4 Nb6 121.8(5) . .
O13 Nb4 Nb6 32.3(4) . .
O8 Nb4 Nb6 81.5(4) . .
O10 Nb4 Nb6 43.7(3) . .
O4 Nb4 Nb1 132.4(5) . .
O19 Nb4 Nb1 123.1(4) . .
O18 Nb4 Nb1 77.4(4) . .
O13 Nb4 Nb1 80.7(4) . .
O8 Nb4 Nb1 31.6(4) . .
O10 Nb4 Nb1 45.7(3) . .
Nb6 Nb4 Nb1 62.80(5) . .
O4 Nb4 Nb5 135.8(5) . .
O19 Nb4 Nb5 31.5(4) . .
O18 Nb4 Nb5 82.6(5) . .
O13 Nb4 Nb5 83.2(4) . .
O8 Nb4 Nb5 123.2(4) . .
O10 Nb4 Nb5 46.1(3) . .
Nb6 Nb4 Nb5 59.63(5) . .
Nb1 Nb4 Nb5 91.74(6) . .
O4 Nb4 Nb7 135.4(5) . .
O19 Nb4 Nb7 82.5(4) . .
O18 Nb4 Nb7 31.2(5) . .
O13 Nb4 Nb7 122.8(4) . .
O8 Nb4 Nb7 82.3(4) . .
O10 Nb4 Nb7 47.0(3) . .
Nb6 Nb4 Nb7 90.70(6) . .
Nb1 Nb4 Nb7 59.89(5) . .
Nb5 Nb4 Nb7 60.50(6) . .
O4 Nb4 K4 84.1(5) . .
O19 Nb4 K4 48.4(4) . .
O18 Nb4 K4 139.8(5) . .
O13 Nb4 K4 49.2(4) . .
O8 Nb4 K4 132.0(4) . .
O10 Nb4 K4 95.5(3) . .
Nb6 Nb4 K4 63.10(15) . .
Nb1 Nb4 K4 125.53(16) . .
Nb5 Nb4 K4 65.98(19) . .
Nb7 Nb4 K4 126.45(19) . .
O4 Nb4 Cs3 80.1(5) . .
O19 Nb4 Cs3 142.8(4) . .
O18 Nb4 Cs3 52.0(5) . .
O13 Nb4 Cs3 128.4(4) . .
O8 Nb4 Cs3 46.5(5) . .
O10 Nb4 Cs3 100.0(4) . .
Nb6 Nb4 Cs3 125.5(2) . .
Nb1 Nb4 Cs3 63.5(2) . .
Nb5 Nb4 Cs3 130.7(2) . .
Nb7 Nb4 Cs3 70.2(2) . .
K4 Nb4 Cs3 162.9(3) . .
O11 Nb5 O19 104.3(6) . .
O11 Nb5 O17 103.0(6) . .
O19 Nb5 O17 90.6(6) . .
O11 Nb5 O3 102.4(6) . .
O19 Nb5 O3 153.1(6) . .
O17 Nb5 O3 86.6(6) . .
O11 Nb5 O12 102.9(6) . .
O19 Nb5 O12 87.1(5) . .
O17 Nb5 O12 153.7(6) . .
O3 Nb5 O12 83.7(6) . .
O11 Nb5 O10 178.4(6) . .
O19 Nb5 O10 76.7(5) . .
O17 Nb5 O10 78.1(5) . .
O3 Nb5 O10 76.5(5) . .
O12 Nb5 O10 75.9(5) . .
O11 Nb5 Nb6 135.2(5) . .
O19 Nb5 Nb6 78.0(4) . .
O17 Nb5 Nb6 121.8(4) . .
O3 Nb5 Nb6 80.7(4) . .
O12 Nb5 Nb6 32.4(4) . .
O10 Nb5 Nb6 43.7(3) . .
O11 Nb5 Nb2 132.6(5) . .
O19 Nb5 Nb2 123.1(4) . .
O17 Nb5 Nb2 78.2(5) . .
O3 Nb5 Nb2 30.4(4) . .
O12 Nb5 Nb2 81.2(4) . .
O10 Nb5 Nb2 46.4(3) . .
Nb6 Nb5 Nb2 62.93(5) . .
O11 Nb5 Nb4 135.7(5) . .
O19 Nb5 Nb4 31.4(4) . .
O17 Nb5 Nb4 81.6(5) . .
O3 Nb5 Nb4 122.0(4) . .
O12 Nb5 Nb4 82.9(4) . .
O10 Nb5 Nb4 45.4(3) . .
Nb6 Nb5 Nb4 59.57(5) . .
Nb2 Nb5 Nb4 91.72(6) . .
O11 Nb5 K4 88.0(5) . .
O19 Nb5 K4 45.2(4) . .
O17 Nb5 K4 135.7(5) . .
O3 Nb5 K4 133.3(4) . .
O12 Nb5 K4 49.7(4) . .
O10 Nb5 K4 92.0(3) . .
Nb6 Nb5 K4 61.65(14) . .
Nb2 Nb5 K4 124.53(15) . .
Nb4 Nb5 K4 62.23(17) . .
O11 Nb5 Cs1 84.2(5) . .
O19 Nb5 Cs1 135.1(4) . .
O17 Nb5 Cs1 45.0(5) . .
O3 Nb5 Cs1 51.3(4) . .
O12 Nb5 Cs1 134.7(4) . .
O10 Nb5 Cs1 95.9(3) . .
Nb6 Nb5 Cs1 126.08(7) . .
Nb2 Nb5 Cs1 63.15(6) . .
Nb4 Nb5 Cs1 122.77(7) . .
K4 Nb5 Cs1 171.83(16) . .
O11 Nb5 Cs1 32.6(5) . 2_455
O19 Nb5 Cs1 83.2(4) . 2_455
O17 Nb5 Cs1 78.7(4) . 2_455
O3 Nb5 Cs1 122.2(4) . 2_455
O12 Nb5 Cs1 126.8(4) . 2_455
O10 Nb5 Cs1 149.0(3) . 2_455
Nb6 Nb5 Cs1 151.94(7) . 2_455
Nb2 Nb5 Cs1 144.86(7) . 2_455
Nb4 Nb5 Cs1 110.67(7) . 2_455
K4 Nb5 Cs1 90.34(15) . 2_455
Cs1 Nb5 Cs1 81.81(7) . 2_455
O15 Nb6 O12 102.4(6) . .
O15 Nb6 O13 102.1(6) . .
O12 Nb6 O13 95.8(6) . .
O15 Nb6 O14 98.9(6) . .
O12 Nb6 O14 90.1(5) . .
O13 Nb6 O14 156.5(5) . .
O15 Nb6 O16 98.1(5) . .
O12 Nb6 O16 156.9(5) . .
O13 Nb6 O16 90.3(5) . .
O14 Nb6 O16 76.1(5) . .
O15 Nb6 O10 175.0(5) . .
O12 Nb6 O10 81.6(5) . .
O13 Nb6 O10 80.4(5) . .
O14 Nb6 O10 78.0(5) . .
O16 Nb6 O10 77.5(5) . .
O15 Nb6 Pt1 92.4(4) . .
O12 Nb6 Pt1 128.9(4) . .
O13 Nb6 Pt1 128.7(4) . .
O14 Nb6 Pt1 39.0(4) . .
O16 Nb6 Pt1 38.6(4) . .
O10 Nb6 Pt1 82.7(3) . .
O15 Nb6 Nb4 136.5(4) . .
O12 Nb6 Nb4 85.9(4) . .
O13 Nb6 Nb4 34.5(4) . .
O14 Nb6 Nb4 124.0(4) . .
O16 Nb6 Nb4 86.6(4) . .
O10 Nb6 Nb4 46.2(3) . .
Pt1 Nb6 Nb4 115.45(6) . .
O15 Nb6 Nb5 137.3(4) . .
O12 Nb6 Nb5 34.9(4) . .
O13 Nb6 Nb5 85.9(4) . .
O14 Nb6 Nb5 86.0(3) . .
O16 Nb6 Nb5 124.1(3) . .
O10 Nb6 Nb5 46.9(3) . .
Pt1 Nb6 Nb5 115.26(6) . .
Nb4 Nb6 Nb5 60.80(5) . .
O15 Nb6 K4 86.3(4) . .
O12 Nb6 K4 53.3(5) . .
O13 Nb6 K4 49.9(4) . .
O14 Nb6 K4 143.1(4) . .
O16 Nb6 K4 139.6(4) . .
O10 Nb6 K4 98.6(4) . .
Pt1 Nb6 K4 177.66(19) . .
Nb4 Nb6 K4 64.54(16) . .
Nb5 Nb6 K4 66.90(17) . .
O15 Nb6 K1 64.8(5) . .
O12 Nb6 K1 118.0(4) . .
O13 Nb6 K1 40.6(4) . .
O14 Nb6 K1 149.3(4) . .
O16 Nb6 K1 80.6(4) . .
O10 Nb6 K1 116.2(3) . .
Pt1 Nb6 K1 112.64(9) . .
Nb4 Nb6 K1 73.56(9) . .
Nb5 Nb6 K1 123.96(10) . .
K4 Nb6 K1 65.0(2) . .
O15 Nb6 K2 65.8(4) . .
O12 Nb6 K2 39.8(4) . .
O13 Nb6 K2 117.6(4) . .
O14 Nb6 K2 80.9(4) . .
O16 Nb6 K2 149.5(4) . .
O10 Nb6 K2 117.0(3) . .
Pt1 Nb6 K2 113.31(10) . .
Nb4 Nb6 K2 123.15(10) . .
Nb5 Nb6 K2 73.24(9) . .
K4 Nb6 K2 67.9(2) . .
K1 Nb6 K2 111.89(12) . .
O2 Nb7 O18 103.3(8) . .
O2 Nb7 O17 102.7(8) . .
O18 Nb7 O17 90.6(7) . .
O2 Nb7 O7 104.0(8) . .
O18 Nb7 O7 86.1(7) . .
O17 Nb7 O7 153.1(6) . .
O2 Nb7 O6 103.6(8) . .
O18 Nb7 O6 152.9(6) . .
O17 Nb7 O6 86.5(7) . .
O7 Nb7 O6 84.5(7) . .
O2 Nb7 O10 179.5(8) . .
O18 Nb7 O10 76.6(5) . .
O17 Nb7 O10 76.8(5) . .
O7 Nb7 O10 76.5(5) . .
O6 Nb7 O10 76.5(5) . .
O2 Nb7 Nb1 134.9(7) . .
O18 Nb7 Nb1 77.6(4) . .
O17 Nb7 Nb1 122.4(4) . .
O7 Nb7 Nb1 31.1(4) . .
O6 Nb7 Nb1 81.3(4) . .
O10 Nb7 Nb1 45.6(3) . .
O2 Nb7 Nb2 134.0(7) . .
O18 Nb7 Nb2 122.7(4) . .
O17 Nb7 Nb2 77.8(5) . .
O7 Nb7 Nb2 81.7(5) . .
O6 Nb7 Nb2 30.6(4) . .
O10 Nb7 Nb2 46.1(3) . .
Nb1 Nb7 Nb2 63.88(5) . .
O2 Nb7 Nb4 134.8(7) . .
O18 Nb7 Nb4 31.6(4) . .
O17 Nb7 Nb4 81.1(4) . .
O7 Nb7 Nb4 82.2(5) . .
O6 Nb7 Nb4 121.6(4) . .
O10 Nb7 Nb4 45.1(3) . .
Nb1 Nb7 Nb4 59.77(5) . .
Nb2 Nb7 Nb4 91.17(6) . .
O2 Nb7 Cs1 80.2(8) . .
O18 Nb7 Cs1 138.9(5) . .
O17 Nb7 Cs1 49.6(5) . .
O7 Nb7 Cs1 133.5(5) . .
O6 Nb7 Cs1 50.4(4) . .
O10 Nb7 Cs1 99.5(3) . .
Nb1 Nb7 Cs1 128.60(8) . .
Nb2 Nb7 Cs1 65.13(7) . .
Nb4 Nb7 Cs1 127.57(8) . .
O2 Nb7 Cs2 79.8(8) . .
O18 Nb7 Cs2 49.2(4) . .
O17 Nb7 Cs2 138.0(5) . .
O7 Nb7 Cs2 51.4(5) . .
O6 Nb7 Cs2 134.3(4) . .
O10 Nb7 Cs2 100.5(3) . .
Nb1 Nb7 Cs2 66.92(8) . .
Nb2 Nb7 Cs2 130.31(9) . .
Nb4 Nb7 Cs2 69.56(9) . .
Cs1 Nb7 Cs2 159.92(10) . .
O2 Nb7 Cs3 88.2(8) . .
O18 Nb7 Cs3 44.8(5) . .
O17 Nb7 Cs3 135.3(5) . .
O7 Nb7 Cs3 48.9(6) . .
O6 Nb7 Cs3 133.4(5) . .
O10 Nb7 Cs3 92.1(4) . .
Nb1 Nb7 Cs3 60.3(2) . .
Nb2 Nb7 Cs3 124.2(2) . .
Nb4 Nb7 Cs3 62.0(2) . .
Cs1 Nb7 Cs3 168.4(2) . .
O5W Cs1 O8W 77.9(5) . .
O5W Cs1 O11 80.5(4) . 2_455
O8W Cs1 O11 145.8(5) . 2_455
O5W Cs1 O5 147.4(5) . 2
O8W Cs1 O5 81.7(5) . 2
O11 Cs1 O5 103.9(4) 2_455 2
O5W Cs1 O17 82.6(5) . .
O8W Cs1 O17 117.0(4) . .
O11 Cs1 O17 85.8(4) 2_455 .
O5 Cs1 O17 129.6(4) 2 .
O5W Cs1 O6W 69.5(5) . .
O8W Cs1 O6W 68.5(5) . .
O11 Cs1 O6W 79.2(5) 2_455 .
O5 Cs1 O6W 79.5(4) 2 .
O17 Cs1 O6W 150.1(4) . .
O5W Cs1 O6 115.8(4) . .
O8W Cs1 O6 85.1(5) . .
O11 Cs1 O6 128.5(4) 2_455 .
O5 Cs1 O6 87.1(4) 2 .
O17 Cs1 O6 52.1(4) . .
O6W Cs1 O6 151.7(5) . .
O5W Cs1 O3 65.2(4) . .
O8W Cs1 O3 66.8(4) . .
O11 Cs1 O3 125.7(4) 2_455 .
O5 Cs1 O3 127.9(4) 2 .
O17 Cs1 O3 50.7(4) . .
O6W Cs1 O3 121.0(4) . .
O6 Cs1 O3 51.3(4) . .
O5W Cs1 Nb2 92.3(3) . .
O8W Cs1 Nb2 63.9(3) . .
O11 Cs1 Nb2 143.4(3) 2_455 .
O5 Cs1 Nb2 101.3(3) 2 .
O17 Cs1 Nb2 57.7(3) . .
O6W Cs1 Nb2 131.7(3) . .
O6 Cs1 Nb2 27.9(3) . .
O3 Cs1 Nb2 28.0(3) . .
O5W Cs1 Nb7 110.1(4) . .
O8W Cs1 Nb7 112.9(3) . .
O11 Cs1 Nb7 99.3(3) 2_455 .
O5 Cs1 Nb7 101.1(3) 2 .
O17 Cs1 Nb7 29.0(3) . .
O6W Cs1 Nb7 178.5(4) . .
O6 Cs1 Nb7 29.8(3) . .
O3 Cs1 Nb7 59.7(3) . .
Nb2 Cs1 Nb7 49.60(5) . .
O5W Cs1 K3 41.9(4) . .
O8W Cs1 K3 41.8(4) . .
O11 Cs1 K3 106.3(3) 2_455 .
O5 Cs1 K3 107.8(3) 2 .
O17 Cs1 K3 116.7(3) . .
O6W Cs1 K3 45.9(3) . .
O6 Cs1 K3 117.9(3) . .
O3 Cs1 K3 75.1(3) . .
Nb2 Cs1 K3 90.51(12) . .
Nb7 Cs1 K3 134.79(13) . .
O5W Cs1 Nb5 62.0(3) . .
O8W Cs1 Nb5 94.5(3) . .
O11 Cs1 Nb5 98.4(3) 2_455 .
O5 Cs1 Nb5 145.4(3) 2 .
O17 Cs1 Nb5 26.7(3) . .
O6W Cs1 Nb5 131.1(3) . .
O6 Cs1 Nb5 58.3(3) . .
O3 Cs1 Nb5 28.8(3) . .
Nb2 Cs1 Nb5 48.20(5) . .
Nb7 Cs1 Nb5 48.72(5) . .
K3 Cs1 Nb5 90.51(12) . .
O3W Cs2 O1W 65.5(5) 1_565 2_566
O3W Cs2 O18 145.1(5) 1_565 .
O1W Cs2 O18 113.2(4) 2_566 .
O3W Cs2 O7 147.6(5) 1_565 .
O1W Cs2 O7 82.1(4) 2_566 .
O18 Cs2 O7 50.3(4) . .
O3W Cs2 O4W 64.3(4) 1_565 1_565
O1W Cs2 O4W 80.3(5) 2_566 1_565
O18 Cs2 O4W 80.9(4) . 1_565
O7 Cs2 O4W 114.0(4) . 1_565
O3W Cs2 O7W 67.1(6) 1_565 1_565
O1W Cs2 O7W 131.8(6) 2_566 1_565
O18 Cs2 O7W 110.6(6) . 1_565
O7 Cs2 O7W 143.9(6) . 1_565
O4W Cs2 O7W 87.6(8) 1_565 1_565
O3W Cs2 O13W 66.1(7) 1_565 .
O1W Cs2 O13W 79.3(7) 2_566 .
O18 Cs2 O13W 148.6(7) . .
O7 Cs2 O13W 107.3(8) . .
O4W Cs2 O13W 130.4(7) 1_565 .
O7W Cs2 O13W 73.8(10) 1_565 .
O3W Cs2 O8 112.6(4) 1_565 .
O1W Cs2 O8 64.9(4) 2_566 .
O18 Cs2 O8 49.1(4) . .
O7 Cs2 O8 50.1(4) . .
O4W Cs2 O8 64.9(4) 1_565 .
O7W Cs2 O8 146.4(8) 1_565 .
O13W Cs2 O8 138.6(7) . .
O3W Cs2 O16W 108.0(8) 1_565 .
O1W Cs2 O16W 103.2(8) 2_566 .
O18 Cs2 O16W 106.1(8) . .
O7 Cs2 O16W 76.2(8) . .
O4W Cs2 O16W 169.7(8) 1_565 .
O7W Cs2 O16W 82.9(11) 1_565 .
O13W Cs2 O16W 42.6(10) . .
O8 Cs2 O16W 125.4(8) . .
O3W Cs2 Nb7 170.7(3) 1_565 .
O1W Cs2 Nb7 109.4(3) 2_566 .
O18 Cs2 Nb7 28.0(3) . .
O7 Cs2 Nb7 29.3(3) . .
O4W Cs2 Nb7 107.7(3) 1_565 .
O7W Cs2 Nb7 118.7(5) 1_565 .
O13W Cs2 Nb7 121.6(7) . .
O8 Cs2 Nb7 58.4(3) . .
O16W Cs2 Nb7 80.4(7) . .
O3W Cs2 Nb1 125.1(3) 1_565 .
O1W Cs2 Nb1 62.0(3) 2_566 .
O18 Cs2 Nb1 55.3(3) . .
O7 Cs2 Nb1 26.8(3) . .
O4W Cs2 Nb1 91.8(3) 1_565 .
O7W Cs2 Nb1 165.7(5) 1_565 .
O13W Cs2 Nb1 116.6(7) . .
O8 Cs2 Nb1 27.5(3) . .
O16W Cs2 Nb1 98.4(8) . .
Nb7 Cs2 Nb1 48.11(6) . .
O3W Cs2 K2 45.3(4) 1_565 1_565
O1W Cs2 K2 100.3(4) 2_566 1_565
O18 Cs2 K2 105.5(3) . 1_565
O7 Cs2 K2 152.6(3) . 1_565
O4W Cs2 K2 41.3(3) 1_565 1_565
O7W Cs2 K2 48.1(7) 1_565 1_565
O13W Cs2 K2 99.9(7) . 1_565
O8 Cs2 K2 106.0(3) . 1_565
O16W Cs2 K2 128.5(8) . 1_565
Nb7 Cs2 K2 132.00(13) . 1_565
Nb1 Cs2 K2 133.10(16) . 1_565
O1W Cs3 O4W 97.4(8) 2_566 1_565
O1W Cs3 O3W 73.6(6) 2_566 1_565
O4W Cs3 O3W 73.4(6) 1_565 1_565
O1W Cs3 O8 75.9(6) 2_566 .
O4W Cs3 O8 76.8(6) 1_565 .
O3W Cs3 O8 133.6(7) 1_565 .
O1W Cs3 O18 125.2(7) 2_566 .
O4W Cs3 O18 88.5(6) 1_565 .
O3W Cs3 O18 156.2(8) 1_565 .
O8 Cs3 O18 52.5(5) . .
O1W Cs3 O7 86.9(6) 2_566 .
O4W Cs3 O7 126.6(7) 1_565 .
O3W Cs3 O7 154.4(8) 1_565 .
O8 Cs3 O7 52.7(5) . .
O18 Cs3 O7 49.3(5) . .
O1W Cs3 O7W 133.1(8) 2_566 1_565
O4W Cs3 O7W 88.7(9) 1_565 1_565
O3W Cs3 O7W 63.8(6) 1_565 1_565
O8 Cs3 O7W 149.6(8) . 1_565
O18 Cs3 O7W 101.3(7) . 1_565
O7 Cs3 O7W 125.5(8) . 1_565
O1W Cs3 O13W 78.4(8) 2_566 .
O4W Cs3 O13W 135.4(9) 1_565 .
O3W Cs3 O13W 62.7(8) 1_565 .
O8 Cs3 O13W 141.3(9) . .
O18 Cs3 O13W 130.5(8) . .
O7 Cs3 O13W 97.7(8) . .
O7W Cs3 O13W 65.6(9) 1_565 .
O1W Cs3 Nb1 68.0(5) 2_566 .
O4W Cs3 Nb1 105.1(6) 1_565 .
O3W Cs3 Nb1 141.1(6) 1_565 .
O8 Cs3 Nb1 28.6(3) . .
O18 Cs3 Nb1 57.9(4) . .
O7 Cs3 Nb1 29.4(3) . .
O7W Cs3 Nb1 153.8(7) 1_565 .
O13W Cs3 Nb1 113.8(8) . .
O1W Cs3 Nb4 105.3(6) 2_566 .
O4W Cs3 Nb4 68.3(5) 1_565 .
O3W Cs3 Nb4 141.2(6) 1_565 .
O8 Cs3 Nb4 29.8(3) . .
O18 Cs3 Nb4 29.2(3) . .
O7 Cs3 Nb4 59.4(4) . .
O7W Cs3 Nb4 119.9(7) 1_565 .
O13W Cs3 Nb4 156.1(8) . .
Nb1 Cs3 Nb4 49.9(2) . .
O1W Cs3 K2 112.5(6) 2_566 1_565
O4W Cs3 K2 43.3(4) 1_565 1_565
O3W Cs3 K2 47.6(5) 1_565 1_565
O8 Cs3 K2 119.5(6) . 1_565
O18 Cs3 K2 108.6(5) . 1_565
O7 Cs3 K2 157.7(6) . 1_565
O7W Cs3 K2 48.1(7) 1_565 1_565
O13W Cs3 K2 96.9(7) . 1_565
Nb1 Cs3 K2 148.1(5) . 1_565
Nb4 Cs3 K2 103.1(4) . 1_565
O1W Cs3 K1 40.4(4) 2_566 2_566
O4W Cs3 K1 113.5(6) 1_565 2_566
O3W Cs3 K1 50.7(5) 1_565 2_566
O8 Cs3 K1 115.4(5) . 2_566
O18 Cs3 K1 153.1(6) . 2_566
O7 Cs3 K1 103.8(5) . 2_566
O7W Cs3 K1 94.8(6) 1_565 2_566
O13W Cs3 K1 40.5(6) . 2_566
Nb1 Cs3 K1 99.6(4) . 2_566
Nb4 Cs3 K1 145.2(5) . 2_566
K2 Cs3 K1 98.3(3) 1_565 2_566
O1W K1 O13W 98.3(9) . 2_566
O1W K1 O13 77.4(4) . .
O13W K1 O13 155.9(9) 2_566 .
O1W K1 O1P 152.0(6) . 2_556
O13W K1 O1P 76.2(9) 2_566 2_556
O13 K1 O1P 96.3(4) . 2_556
O1W K1 O11W 148.2(9) . .
O13W K1 O11W 108.2(11) 2_566 .
O13 K1 O11W 84.8(7) . .
O1P K1 O11W 55.3(8) 2_556 .
O1W K1 O15W 127.0(11) . 2_456
O13W K1 O15W 60.7(13) 2_566 2_456
O13 K1 O15W 140.2(11) . 2_456
O1P K1 O15W 74.8(11) 2_556 2_456
O11W K1 O15W 57.9(12) . 2_456
O1W K1 O2W 73.8(7) . .
O13W K1 O2W 121.4(10) 2_566 .
O13 K1 O2W 80.7(5) . .
O1P K1 O2W 132.8(7) 2_556 .
O11W K1 O2W 77.6(10) . .
O15W K1 O2W 78.2(12) 2_456 .
O1W K1 O3W 67.4(5) . 2_556
O13W K1 O3W 71.4(9) 2_566 2_556
O13 K1 O3W 85.3(4) . 2_556
O1P K1 O3W 85.0(4) 2_556 2_556
O11W K1 O3W 137.5(8) . 2_556
O15W K1 O3W 130.9(11) 2_456 2_556
O2W K1 O3W 140.7(6) . 2_556
O1W K1 Nb6 88.5(4) . .
O13W K1 Nb6 131.2(9) 2_566 .
O13 K1 Nb6 26.5(3) . .
O1P K1 Nb6 75.8(3) 2_556 .
O11W K1 Nb6 87.0(7) . .
O15W K1 Nb6 143.1(10) 2_456 .
O2W K1 Nb6 107.0(5) . .
O3W K1 Nb6 67.1(3) 2_556 .
O1W K1 K4 113.7(4) . .
O13W K1 K4 147.9(8) 2_566 .
O13 K1 K4 44.1(3) . .
O1P K1 K4 76.0(3) 2_556 .
O11W K1 K4 41.3(7) . .
O15W K1 K4 96.6(10) 2_456 .
O2W K1 K4 69.5(6) . .
O3W K1 K4 121.4(3) 2_556 .
Nb6 K1 K4 54.60(16) . .
O1W K1 Cs3 40.0(5) . 2_566
O13W K1 Cs3 61.7(8) 2_566 2_566
O13 K1 Cs3 105.0(4) . 2_566
O1P K1 Cs3 119.7(4) 2_556 2_566
O11W K1 Cs3 169.8(7) . 2_566
O15W K1 Cs3 113.1(10) 2_456 2_566
O2W K1 Cs3 106.3(7) . 2_566
O3W K1 Cs3 43.1(4) 2_556 2_566
Nb6 K1 Cs3 100.6(3) . 2_566
K4 K1 Cs3 148.8(3) . 2_566
O1W K1 Cs2 47.5(4) . 2_566
O13W K1 Cs2 53.0(8) 2_566 2_566
O13 K1 Cs2 113.6(3) . 2_566
O1P K1 Cs2 115.1(3) 2_556 2_566
O11W K1 Cs2 161.0(7) . 2_566
O15W K1 Cs2 105.0(10) 2_456 2_566
O2W K1 Cs2 108.9(6) . 2_566
O3W K1 Cs2 45.5(3) 2_556 2_566
Nb6 K1 Cs2 107.34(15) . 2_566
K4 K1 Cs2 157.6(2) . 2_566
O12W K2 O4W 94.3(18) . .
O12W K2 O11W 96(2) . 2_456
O4W K2 O11W 140.3(8) . 2_456
O12W K2 O12 102.0(17) . .
O4W K2 O12 154.7(5) . .
O11W K2 O12 57.3(8) 2_456 .
O12W K2 O2P 157.8(17) . 2_556
O4W K2 O2P 75.1(5) . 2_556
O11W K2 O2P 81.0(8) 2_456 2_556
O12 K2 O2P 95.1(4) . 2_556
O12W K2 O2W 80.2(17) . 2_456
O4W K2 O2W 63.6(8) . 2_456
O11W K2 O2W 80.7(10) 2_456 2_456
O12 K2 O2W 138.0(8) . 2_456
O2P K2 O2W 77.6(6) 2_556 2_456
O12W K2 O3W 113.5(19) . .
O4W K2 O3W 71.4(5) . .
O11W K2 O3W 136.0(8) 2_456 .
O12 K2 O3W 84.3(4) . .
O2P K2 O3W 82.0(4) 2_556 .
O2W K2 O3W 133.9(7) 2_456 .
O12W K2 O7W 49.0(18) . .
O4W K2 O7W 100.0(8) . .
O11W K2 O7W 115.7(10) 2_456 .
O12 K2 O7W 77.2(7) . .
O2P K2 O7W 151.0(7) 2_556 .
O2W K2 O7W 126.5(8) 2_456 .
O3W K2 O7W 69.5(7) . .
O12W K2 O15W 39(2) . .
O4W K2 O15W 124.1(10) . .
O11W K2 O15W 56.7(12) 2_456 .
O12 K2 O15W 79.7(10) . .
O2P K2 O15W 133.0(11) 2_556 .
O2W K2 O15W 76.3(11) 2_456 .
O3W K2 O15W 142.3(10) . .
O7W K2 O15W 73.7(12) . .
O12W K2 Nb6 125.5(17) . .
O4W K2 Nb6 130.4(4) . .
O11W K2 Nb6 70.1(7) 2_456 .
O12 K2 Nb6 26.0(3) . .
O2P K2 Nb6 74.5(3) 2_556 .
O2W K2 Nb6 142.1(6) 2_456 .
O3W K2 Nb6 66.3(3) . .
O7W K2 Nb6 88.7(6) . .
O15W K2 Nb6 105.3(9) . .
O12W K2 Cs3 80.1(19) . 1_545
O4W K2 Cs3 43.5(5) . 1_545
O11W K2 Cs3 175.3(8) 2_456 1_545
O12 K2 Cs3 120.5(4) . 1_545
O2P K2 Cs3 103.5(4) 2_556 1_545
O2W K2 Cs3 101.3(7) 2_456 1_545
O3W K2 Cs3 44.8(4) . 1_545
O7W K2 Cs3 59.7(8) . 1_545
O15W K2 Cs3 119.5(10) . 1_545
Nb6 K2 Cs3 109.7(3) . 1_545
O12W K2 K4 130.3(19) . 2_456
O4W K2 K4 106.3(4) . 2_456
O11W K2 K4 41.3(7) 2_456 2_456
O12 K2 K4 77.6(3) . 2_456
O2P K2 K4 40.4(4) 2_556 2_456
O2W K2 K4 70.2(6) 2_456 2_456
O3W K2 K4 115.8(3) . 2_456
O7W K2 K4 153.5(7) . 2_456
O15W K2 K4 93.8(10) . 2_456
Nb6 K2 K4 71.91(16) . 2_456
Cs3 K2 K4 143.4(3) 1_545 2_456
O8W K3 O5W 85.5(7) . .
O8W K3 O10W 156.6(8) . .
O5W K3 O10W 91.5(8) . .
O8W K3 O9W 90.8(6) . .
O5W K3 O9W 155.1(6) . .
O10W K3 O9W 82.2(9) . .
O8W K3 O6W 75.0(6) . .
O5W K3 O6W 75.7(6) . .
O10W K3 O6W 81.8(8) . .
O9W K3 O6W 79.6(6) . .
O8W K3 O7W 75.9(7) . .
O5W K3 O7W 67.1(8) . .
O10W K3 O7W 124.1(9) . .
O9W K3 O7W 135.6(9) . .
O6W K3 O7W 133.9(8) . .
O8W K3 K5 112.0(4) . 2
O5W K3 K5 114.9(4) . 2
O10W K3 K5 49.0(7) . 2
O9W K3 K5 44.6(5) . 2
O6W K3 K5 53.0(5) . 2
O7W K3 K5 171.8(6) . 2
O8W K3 Cs1 46.3(5) . .
O5W K3 Cs1 45.9(5) . .
O10W K3 Cs1 118.3(7) . .
O9W K3 Cs1 117.2(4) . .
O6W K3 Cs1 50.6(5) . .
O7W K3 Cs1 83.5(6) . .
K5 K3 Cs1 103.6(2) 2 .
O8W K3 Cs2 82.0(5) . 1_545
O5W K3 Cs2 104.0(4) . 1_545
O10W K3 Cs2 121.1(7) . 1_545
O9W K3 Cs2 99.8(5) . 1_545
O6W K3 Cs2 156.9(5) . 1_545
O7W K3 Cs2 37.1(7) . 1_545
K5 K3 Cs2 139.2(2) 2 1_545
Cs1 K3 Cs2 112.48(15) . 1_545
O9W K5 O1 83.7(6) 2 .
O9W K5 O4 153.6(7) 2 1_655
O1 K5 O4 110.9(5) . 1_655
O9W K5 O2W 115.2(9) 2 2_566
O1 K5 O2W 90.9(6) . 2_566
O4 K5 O2W 87.3(7) 1_655 2_566
O9W K5 O10W 79.1(8) 2 2
O1 K5 O10W 156.9(8) . 2
O4 K5 O10W 80.2(7) 1_655 2
O2W K5 O10W 110.3(8) 2_566 2
O9W K5 O6W 75.2(6) 2 2
O1 K5 O6W 87.0(5) . 2
O4 K5 O6W 83.5(5) 1_655 2
O2W K5 O6W 169.1(8) 2_566 2
O10W K5 O6W 73.9(7) 2 2
O9W K5 K3 45.3(6) 2 2
O1 K5 K3 112.7(4) . 2
O4 K5 K3 108.4(4) 1_655 2
O2W K5 K3 143.1(7) 2_566 2
O10W K5 K3 44.4(6) 2 2
O6W K5 K3 46.6(3) 2 2
O9W K5 Nb1 67.6(4) 2 .
O1 K5 Nb1 20.4(3) . .
O4 K5 Nb1 120.0(4) 1_655 .
O2W K5 Nb1 108.8(6) 2_566 .
O10W K5 Nb1 136.5(7) 2 .
O6W K5 Nb1 71.2(4) 2 .
K3 K5 Nb1 92.24(19) 2 .
O9W K5 Nb4 133.7(6) 2 1_655
O1 K5 Nb4 119.3(4) . 1_655
O4 K5 Nb4 20.0(3) 1_655 1_655
O2W K5 Nb4 104.8(6) 2_566 1_655
O10W K5 Nb4 65.4(7) 2 1_655
O6W K5 Nb4 67.3(4) 2 1_655
K3 K5 Nb4 88.5(2) 2 1_655
Nb1 K5 Nb4 120.9(2) . 1_655
O9W K5 K1 76.6(6) 2 2_566
O1 K5 K1 80.0(4) . 2_566
O4 K5 K1 126.3(4) 1_655 2_566
O2W K5 K1 39.2(6) 2_566 2_566
O10W K5 K1 110.4(7) 2 2_566
O6W K5 K1 150.0(4) 2 2_566
K3 K5 K1 115.0(2) 2 2_566
Nb1 K5 K1 88.73(17) . 2_566
Nb4 K5 K1 142.3(2) 1_655 2_566
O9W K5 K2 108.1(5) 2 1_665
O1 K5 K2 126.9(4) . 1_665
O4 K5 K2 81.2(3) 1_655 1_665
O2W K5 K2 36.7(5) 2_566 1_665
O10W K5 K2 73.6(6) 2 1_665
O6W K5 K2 146.0(4) 2 1_665
K3 K5 K2 111.2(2) 2 1_665
Nb1 K5 K2 142.3(2) . 1_665
Nb4 K5 K2 89.93(16) 1_655 1_665
K1 K5 K2 55.02(14) 2_566 1_665
O11W K4 O2P 127.4(13) 2_456 1_455
O11W K4 O1P 68.3(13) 2_456 1_455
O2P K4 O1P 62.7(5) 1_455 1_455
O11W K4 O11W 104.8(12) 2_456 .
O2P K4 O11W 84.4(9) 1_455 .
O1P K4 O11W 119.8(9) 1_455 .
O11W K4 O19 103.6(12) 2_456 .
O2P K4 O19 98.6(5) 1_455 .
O1P K4 O19 94.8(5) 1_455 .
O11W K4 O19 141.4(9) . .
O11W K4 O13 116.0(13) 2_456 .
O2P K4 O13 116.2(6) 1_455 .
O1P K4 O13 152.2(5) 1_455 .
O11W K4 O13 86.6(9) . .
O19 K4 O13 57.4(4) . .
O11W K4 K4 66.5(11) 2_456 2_456
O2P K4 K4 107.2(6) 1_455 2_456
O1P K4 K4 103.6(5) 1_455 2_456
O11W K4 K4 38.3(8) . 2_456
O19 K4 K4 153.1(6) . 2_456
O13 K4 K4 103.0(5) . 2_456
O11W K4 O12 61.8(12) 2_456 .
O2P K4 O12 154.1(5) 1_455 .
O1P K4 O12 109.7(6) 1_455 .
O11W K4 O12 118.5(9) . .
O19 K4 O12 56.2(4) . .
O13 K4 O12 57.9(4) . .
K4 K4 O12 98.6(5) 2_456 .
O11W K4 Pt1 96.5(13) 2_456 1_455
O2P K4 Pt1 31.5(3) 1_455 1_455
O1P K4 Pt1 32.2(4) 1_455 1_455
O11W K4 Pt1 98.7(9) . 1_455
O19 K4 Pt1 103.5(4) . 1_455
O13 K4 Pt1 144.6(4) . 1_455
K4 K4 Pt1 102.5(4) 2_456 1_455
O12 K4 Pt1 140.0(4) . 1_455
O11W K4 Nb6 85.4(13) 2_456 .
O2P K4 Nb6 146.4(5) 1_455 .
O1P K4 Nb6 140.3(5) 1_455 .
O11W K4 Nb6 94.7(9) . .
O19 K4 Nb6 62.1(3) . .
O13 K4 Nb6 30.6(3) . .
K4 K4 Nb6 91.5(4) 2_456 .
O12 K4 Nb6 30.9(3) . .
Pt1 K4 Nb6 165.4(3) 1_455 .
O11W K4 Nb4 125.5(12) 2_456 .
O2P K4 Nb4 96.6(4) 1_455 .
O1P K4 Nb4 121.3(4) 1_455 .
O11W K4 Nb4 110.7(8) . .
O19 K4 Nb4 30.7(3) . .
O13 K4 Nb4 32.3(3) . .
K4 K4 Nb4 135.1(5) 2_456 .
O12 K4 Nb4 65.2(3) . .
Pt1 K4 Nb4 116.7(3) 1_455 .
Nb6 K4 Nb4 52.36(12) . .
O11W K4 Nb5 75.8(12) 2_456 .
O2P K4 Nb5 122.9(4) 1_455 .
O1P K4 Nb5 92.3(4) 1_455 .
O11W K4 Nb5 146.2(9) . .
O19 K4 Nb5 29.0(3) . .
O13 K4 Nb5 64.3(3) . .
K4 K4 Nb5 129.1(5) 2_456 .
O12 K4 Nb5 31.4(3) . .
Pt1 K4 Nb5 114.9(3) 1_455 .
Nb6 K4 Nb5 51.45(12) . .
Nb4 K4 Nb5 51.78(12) . .
Pt1 O16 Nb1 100.0(5) . .
Pt1 O16 Nb6 99.9(6) . .
Nb1 O16 Nb6 109.7(6) . .
Nb6 O15 Pt1 178.5(8) . 2_556
Pt1 O14 Nb6 100.2(6) . .
Pt1 O14 Nb2 98.9(6) . .
Nb6 O14 Nb2 110.7(6) . .
Nb6 O13 Nb4 113.2(6) . .
Nb6 O13 K1 112.9(5) . .
Nb4 O13 K1 129.4(6) . .
Nb6 O13 K4 99.5(5) . .
Nb4 O13 K4 98.5(5) . .
K1 O13 K4 93.4(4) . .
Nb6 O12 Nb5 112.7(6) . .
Nb6 O12 K2 114.2(6) . .
Nb5 O12 K2 128.7(6) . .
Nb6 O12 K4 95.8(5) . .
Nb5 O12 K4 98.9(5) . .
K2 O12 K4 96.0(4) . .
Pt1 O2P K4 103.9(7) . 1_655
Pt1 O2P K2 122.0(7) . 2_556
K4 O2P K2 96.8(5) 1_655 2_556
Pt1 O1P K4 102.0(6) . 1_655
Pt1 O1P K1 118.7(6) . 2_556
K4 O1P K1 99.5(5) 1_655 2_556
Nb5 O11 Cs1 128.0(8) . 2_455
Nb6 O10 Nb4 90.1(4) . .
Nb6 O10 Nb1 95.5(5) . .
Nb4 O10 Nb1 88.8(4) . .
Nb6 O10 Nb5 89.5(4) . .
Nb4 O10 Nb5 88.4(4) . .
Nb1 O10 Nb5 174.3(6) . .
Nb6 O10 Nb2 95.0(5) . .
Nb4 O10 Nb2 173.4(6) . .
Nb1 O10 Nb2 94.8(5) . .
Nb5 O10 Nb2 87.5(4) . .
Nb6 O10 Nb7 176.6(6) . .
Nb4 O10 Nb7 87.8(4) . .
Nb1 O10 Nb7 87.1(4) . .
Nb5 O10 Nb7 87.8(4) . .
Nb2 O10 Nb7 86.9(4) . .
Pt1 O9 Nb1 98.8(5) . .
Pt1 O9 Nb2 98.4(6) . .
Nb1 O9 Nb2 112.5(6) . .
Nb1 O8 Nb4 114.5(7) . .
Nb1 O8 Cs3 103.2(6) . .
Nb4 O8 Cs3 103.7(6) . .
Nb1 O8 Cs2 97.6(5) . .
Nb4 O8 Cs2 100.1(5) . .
Nb1 O7 Nb7 116.2(7) . .
Nb1 O7 Cs2 104.0(7) . .
Nb7 O7 Cs2 99.4(6) . .
Nb1 O7 Cs3 92.8(7) . .
Nb7 O7 Cs3 103.8(7) . .
Nb2 O6 Nb7 117.1(7) . .
Nb2 O6 Cs1 102.1(6) . .
Nb7 O6 Cs1 99.9(5) . .
Nb2 O5 Cs1 127.2(7) . 2
Nb4 O4 K5 127.1(7) . 1_455
Nb2 O3 Nb5 116.5(7) . .
Nb2 O3 Cs1 96.8(5) . .
Nb5 O3 Cs1 99.9(5) . .
Nb1 O1 K5 126.4(7) . .
Nb7 O18 Nb4 117.1(8) . .
Nb7 O18 Cs2 102.8(6) . .
Nb4 O18 Cs2 110.5(6) . .
Nb7 O18 Cs3 109.6(6) . .
Nb4 O18 Cs3 98.8(7) . .
Nb4 O19 Nb5 117.1(7) . .
Nb4 O19 K4 100.9(5) . .
Nb5 O19 K4 105.7(6) . .
Nb5 O17 Nb7 117.2(7) . .
Nb5 O17 Cs1 108.4(7) . .
Nb7 O17 Cs1 101.4(6) . .
Cs3 O3W K2 87.6(6) 1_545 .
K2 O3W Cs2 88.4(5) . 1_545
Cs3 O3W K1 86.2(6) 1_545 2_556
K2 O3W K1 173.5(6) . 2_556
Cs2 O3W K1 85.1(5) 1_545 2_556
K3 O5W Cs1 92.2(6) . .
K3 O6W Cs1 83.5(5) . .
K3 O6W K5 80.4(5) . 2
Cs1 O6W K5 163.8(6) . 2
Cs3 O1W K1 99.6(7) 2_566 .
K1 O1W Cs2 92.3(5) . 2_566
K3 O8W Cs1 91.9(6) . .
K2 O4W Cs3 93.3(6) . 1_545
K2 O4W Cs2 87.4(5) . 1_545
K5 O9W K3 90.1(8) 2 .
K5 O2W K2 107.9(8) 2_566 2_456
K5 O2W K1 104.0(8) 2_566 .
K2 O2W K1 92.5(10) 2_456 .
K3 O10W K5 86.6(9) . 2
K4 O11W K4 75.2(12) 2_456 .
K4 O11W K2 135.9(18) 2_456 2_456
K4 O11W K2 96.6(12) . 2_456
K4 O11W K1 124.2(18) 2_456 .
K4 O11W K1 94.0(11) . .
K2 O11W K1 99.3(11) 2_456 .
K2 O7W K3 160.5(13) . .
K2 O7W Cs2 81.0(8) . 1_545
K3 O7W Cs2 106.0(11) . 1_545
K2 O7W Cs3 72.2(7) . 1_545
K3 O7W Cs3 114.6(11) . 1_545
K1 O13W Cs2 86.4(10) 2_566 .
K1 O13W Cs3 77.9(9) 2_566 .
K1 O15W K2 89.9(13) 2_456 .

loop_
_geom_bond_atom_site_label_1
_geom_bond_atom_site_label_2
_geom_bond_distance
_geom_bond_site_symmetry_2
Pt1 O2P 1.994(14) .
Pt1 O15 1.998(11) 2_556
Pt1 O16 2.010(14) .
Pt1 O9 2.016(13) .
Pt1 O1P 2.019(16) .
Pt1 O14 2.029(13) .
Pt1 Nb2 3.1414(18) .
Pt1 Nb1 3.1432(19) .
Pt1 Nb6 3.1720(18) .
Pt1 K4 3.709(9) 1_655
Nb1 O1 1.784(15) .
Nb1 O7 1.919(16) .
Nb1 O8 1.920(15) .
Nb1 O16 2.094(13) .
Nb1 O9 2.124(14) .
Nb1 O10 2.388(12) .
Nb1 Nb4 3.335(3) .
Nb1 Nb7 3.339(3) .
Nb1 Cs3 3.901(16) .
Nb1 K5 4.116(8) .
Nb1 Cs2 4.126(4) .
Nb2 O5 1.817(15) .
Nb2 O3 1.885(15) .
Nb2 O6 1.913(15) .
Nb2 O14 2.106(13) .
Nb2 O9 2.134(13) .
Nb2 O10 2.418(13) .
Nb2 Nb5 3.336(3) .
Nb2 Nb7 3.351(3) .
Nb2 Cs1 3.992(3) .
Nb2 Cs1 4.301(4) 2
Nb4 O4 1.779(16) .
Nb4 O19 1.954(13) .
Nb4 O18 1.976(14) .
Nb4 O13 2.029(12) .
Nb4 O8 2.045(14) .
Nb4 O10 2.379(13) .
Nb4 Nb6 3.297(2) .
Nb4 Nb5 3.337(3) .
Nb4 Nb7 3.353(3) .
Nb4 K4 3.759(9) .
Nb4 Cs3 3.998(16) .
Nb5 O11 1.793(15) .
Nb5 O19 1.957(15) .
Nb5 O17 1.971(15) .
Nb5 O3 2.035(16) .
Nb5 O12 2.047(13) .
Nb5 O10 2.407(12) .
Nb5 Nb6 3.299(2) .
Nb5 K4 3.880(10) .
Nb5 Cs1 4.167(3) .
Nb5 Cs1 4.258(3) 2_455
Nb6 O15 1.797(11) .
Nb6 O12 1.915(13) .
Nb6 O13 1.918(13) .
Nb6 O14 2.104(14) .
Nb6 O16 2.133(13) .
Nb6 O10 2.278(12) .
Nb6 K4 3.712(9) .
Nb6 K1 3.958(6) .
Nb6 K2 3.988(6) .
Nb7 O2 1.753(15) .
Nb7 O18 1.954(17) .
Nb7 O17 1.978(15) .
Nb7 O7 2.014(17) .
Nb7 O6 2.014(17) .
Nb7 O10 2.456(13) .
Nb7 Cs1 3.996(4) .
Nb7 Cs2 4.064(4) .
Nb7 Cs3 4.260(16) .
Cs1 O5W 2.88(2) .
Cs1 O8W 2.90(2) .
Cs1 O11 2.913(16) 2_455
Cs1 O5 2.951(13) 2
Cs1 O17 3.103(16) .
Cs1 O6W 3.12(2) .
Cs1 O6 3.124(15) .
Cs1 O3 3.302(14) .
Cs1 K3 4.013(8) .
Cs2 O3W 3.025(16) 1_565
Cs2 O1W 3.116(19) 2_566
Cs2 O18 3.156(16) .
Cs2 O7 3.217(18) .
Cs2 O4W 3.27(2) 1_565
Cs2 O7W 3.29(4) 1_565
Cs2 O13W 3.38(4) .
Cs2 O8 3.407(14) .
Cs2 O16W 3.76(5) .
Cs2 K2 4.187(7) 1_565
Cs3 O1W 2.71(3) 2_566
Cs3 O4W 2.78(3) 1_565
Cs3 O3W 2.84(2) 1_565
Cs3 O8 2.99(2) .
Cs3 O18 3.19(2) .
Cs3 O7 3.31(2) .
Cs3 O7W 3.65(4) 1_565
Cs3 O13W 3.74(4) .
Cs3 K2 4.030(18) 1_565
Cs3 K1 4.150(17) 2_566
K1 O1W 2.729(17) .
K1 O13W 2.76(4) 2_566
K1 O13 2.797(13) .
K1 O1P 2.828(16) 2_556
K1 O11W 2.91(4) .
K1 O15W 2.97(5) 2_456
K1 O2W 3.04(3) .
K1 O3W 3.22(2) 2_556
K1 K4 4.129(12) .
K1 Cs3 4.150(17) 2_566
K1 Cs2 4.225(7) 2_566
K2 O12W 2.73(8) .
K2 O4W 2.767(17) .
K2 O11W 2.78(4) 2_456
K2 O12 2.800(14) .
K2 O2P 2.819(15) 2_556
K2 O2W 2.97(3) 2_456
K2 O3W 2.98(2) .
K2 O7W 3.15(4) .
K2 O15W 3.17(5) .
K2 Cs3 4.030(18) 1_545
K2 K4 4.118(13) 2_456
K3 O8W 2.676(19) .
K3 O5W 2.68(2) .
K3 O10W 2.76(3) .
K3 O9W 2.80(3) .
K3 O6W 2.899(18) .
K3 O7W 3.28(3) .
K3 K5 3.935(11) 2
K3 Cs2 5.248(8) 1_545
K5 O9W 2.76(3) 2
K5 O1 2.800(17) .
K5 O4 2.828(18) 1_655
K5 O2W 2.88(3) 2_566
K5 O10W 2.97(3) 2
K5 O6W 3.19(3) 2
K5 K3 3.935(11) 2
K5 Nb4 4.152(8) 1_655
K5 K1 4.665(11) 2_566
K5 K2 4.727(10) 1_665
K4 O11W 1.85(4) 2_456
K4 O2P 2.685(19) 1_455
K4 O1P 2.719(18) 1_455
K4 O11W 2.73(4) .
K4 O19 2.861(15) .
K4 O13 2.877(15) .
K4 K4 2.883(18) 2_456
K4 O12 2.993(17) .
K4 Pt1 3.709(9) 1_455
O15 Pt1 1.997(11) 2_556
O2P K4 2.685(19) 1_655
O2P K2 2.819(15) 2_556
O1P K4 2.719(18) 1_655
O1P K1 2.828(16) 2_556
O11 Cs1 2.913(16) 2_455
O5 Cs1 2.951(13) 2
O4 K5 2.828(18) 1_455
O3W Cs3 2.84(2) 1_545
O3W Cs2 3.025(16) 1_545
O3W K1 3.22(2) 2_556
O6W K5 3.19(3) 2
O1W Cs3 2.71(3) 2_566
O1W Cs2 3.116(19) 2_566
O4W Cs3 2.78(3) 1_545
O4W Cs2 3.27(2) 1_545
O9W K5 2.76(3) 2
O2W K5 2.88(3) 2_566
O2W K2 2.97(3) 2_456
O10W K5 2.97(3) 2
O11W K4 1.85(4) 2_456
O11W K2 2.78(4) 2_456
O7W Cs2 3.29(4) 1_545
O7W Cs3 3.65(4) 1_545
O13W K1 2.76(4) 2_566
O15W K1 2.97(5) 2_456
